data_4035651
loop_
_publ_author_name
'Hsueh, Nein-Chen'
'Lai, Kai-Shang'
'Chang, Meng-Yang'

_publ_section_title
;
 Stereocontrolled Construction of 1-Vinylindanes via Intramolecular
 Cyclization of o-Cinnamyl Chalcones.
;
_journal_issue 18
_journal_name_full 'The Journal of organic chemistry'
_journal_page_first 11415
_journal_page_last 11424
_journal_paper_doi 10.1021/acs.joc.8b01729
_journal_volume 83
_journal_year 2018
_chemical_formula_sum 'C31 H34 O6'
_chemical_formula_weight 502.58
_space_group_crystal_system monoclinic
_space_group_IT_number 14
_space_group_name_Hall '-P 2ybc'
_space_group_name_H-M_alt 'P 1 21/c 1'
_atom_sites_solution_hydrogens mixed
_audit_creation_method SHELXL-2014/6
_cell_angle_alpha 90
_cell_angle_beta 110.944(7)
_cell_angle_gamma 90
_cell_formula_units_Z 4
_cell_length_a 11.796(3)
_cell_length_b 17.150(5)
_cell_length_c 13.523(4)
_cell_measurement_reflns_used 5047
_cell_measurement_temperature 100(2)
_cell_measurement_theta_max 25.4680
_cell_measurement_theta_min 2.3016
_cell_volume 2555.0(13)
_computing_cell_refinement 'SAINT V8.34A (Bruker AXS Inc., 2013)'
_computing_data_collection 'Bruker APEX2'
_computing_data_reduction 'SAINT V8.34A (Bruker AXS Inc., 2013)'
_computing_molecular_graphics 'Bruker SHELXTL'
_computing_publication_material 'Bruker SHELXTL'
_computing_structure_refinement 'SHELXL-2014/6 (Sheldrick, 2014)'
_diffrn_ambient_temperature 100(2)
_diffrn_detector_area_resol_mean 8.3333
_diffrn_measured_fraction_theta_full 0.999
_diffrn_measured_fraction_theta_max 0.987
_diffrn_measurement_device_type 'Bruker APEX-II CCD'
_diffrn_measurement_method '\f and \w scans'
_diffrn_radiation_type MoK\a
_diffrn_radiation_wavelength 0.71073
_diffrn_reflns_av_R_equivalents 0.0886
_diffrn_reflns_av_unetI/netI 0.0564
_diffrn_reflns_Laue_measured_fraction_full 0.999
_diffrn_reflns_Laue_measured_fraction_max 0.987
_diffrn_reflns_limit_h_max 14
_diffrn_reflns_limit_h_min -11
_diffrn_reflns_limit_k_max 21
_diffrn_reflns_limit_k_min -21
_diffrn_reflns_limit_l_max 16
_diffrn_reflns_limit_l_min -16
_diffrn_reflns_number 40644
_diffrn_reflns_point_group_measured_fraction_full 0.999
_diffrn_reflns_point_group_measured_fraction_max 0.987
_diffrn_reflns_theta_full 25.242
_diffrn_reflns_theta_max 26.565
_diffrn_reflns_theta_min 1.849
_exptl_absorpt_coefficient_mu 0.090
_exptl_absorpt_correction_T_max 0.9485
_exptl_absorpt_correction_T_min 0.7968
_exptl_absorpt_correction_type multi-scan
_exptl_absorpt_process_details 'SADABS V2014/4 (Bruker AXS Inc.)'
_exptl_crystal_colour Colorless
_exptl_crystal_density_diffrn 1.307
_exptl_crystal_density_meas ?
_exptl_crystal_density_method 'not measured'
_exptl_crystal_description Lump
_exptl_crystal_F_000 1072
_exptl_crystal_size_max 0.23
_exptl_crystal_size_mid 0.22
_exptl_crystal_size_min 0.18
_refine_diff_density_max 0.378
_refine_diff_density_min -0.375
_refine_diff_density_rms 0.071
_refine_ls_extinction_method none
_refine_ls_goodness_of_fit_ref 1.126
_refine_ls_hydrogen_treatment mixed
_refine_ls_matrix_type full
_refine_ls_number_parameters 339
_refine_ls_number_reflns 5269
_refine_ls_number_restraints 0
_refine_ls_restrained_S_all 1.126
_refine_ls_R_factor_all 0.0956
_refine_ls_R_factor_gt 0.0642
_refine_ls_shift/su_max 0.000
_refine_ls_shift/su_mean 0.000
_refine_ls_structure_factor_coef Fsqd
_refine_ls_weighting_details 'w=1/[\s^2^(Fo^2^)+(0.0666P)^2^+2.2474P] where P=(Fo^2^+2Fc^2^)/3'
_refine_ls_weighting_scheme calc
_refine_ls_wR_factor_gt 0.1510
_refine_ls_wR_factor_ref 0.1677
_reflns_Friedel_coverage 0.000
_reflns_number_gt 3781
_reflns_number_total 5269
_reflns_threshold_expression 'I > 2\s(I)'
_cod_data_source_file jo8b01729_si_001.cif
_cod_data_source_block mo_180217LT_0m
_cod_depositor_comments
;
The following automatic conversions were performed:

data item '_exptl_crystal_density_meas' value 'not measured' was
changed to '?' -- the value is perceived as not measured.

Automatic conversion script
Id: cif_fix_values 6909 2019-04-08 15:41:33Z antanas 
;
_cod_original_cell_volume 2554.9(12)
_cod_original_sg_symbol_H-M 'P 21/c'
_cod_database_code 4035651
_shelx_space_group_comment
;
The symmetry employed for this shelxl refinement is uniquely defined
by the following loop, which should always be used as a source of
symmetry information in preference to the above space-group names.
They are only intended as comments.
;
_shelxl_version_number 2014/6

loop_
_space_group_symop_operation_xyz
'x, y, z'
'-x, y+1/2, -z+1/2'
'-x, -y, -z'
'x, -y-1/2, z-1/2'

loop_
_atom_site_label
_atom_site_type_symbol
_atom_site_fract_x
_atom_site_fract_y
_atom_site_fract_z
_atom_site_U_iso_or_equiv
_atom_site_adp_type
_atom_site_occupancy
_atom_site_site_symmetry_order
_atom_site_calc_flag
_atom_site_refinement_flags_posn
_atom_site_refinement_flags_adp
O1 O 0.87035(17) 0.43358(10) 0.88788(15) 0.0246(4) Uani 1 1 d . .
O2 O 0.47715(16) 0.59691(11) 0.05729(14) 0.0232(4) Uani 1 1 d . .
O3 O 0.41468(16) 0.61346(11) 0.21919(15) 0.0228(4) Uani 1 1 d . .
O4 O 0.83682(18) 0.51748(11) 1.00857(15) 0.0283(5) Uani 1 1 d . .
O5 O 1.16769(17) 0.61401(11) 0.43381(16) 0.0237(4) Uani 1 1 d . .
H17 H 1.237(3) 0.6317(19) 0.474(3) 0.035 Uiso 1 1 d . U
O6 O 0.40875(17) 0.64706(11) 0.54090(15) 0.0255(4) Uani 1 1 d . .
C1 C 0.8384(3) 0.43710(15) 0.9812(2) 0.0249(6) Uani 1 1 d . .
H1 H 0.7576 0.4134 0.9668 0.030 Uiso 1 1 calc R U
H13 H 0.8987 0.4083 1.0401 0.030 Uiso 1 1 calc R U
C2 C 0.8517(2) 0.50767(14) 0.8476(2) 0.0186(5) Uani 1 1 d . .
C3 C 0.8535(2) 0.53225(15) 0.7518(2) 0.0186(5) Uani 1 1 d . .
H10 H 0.8654 0.4966 0.7027 0.022 Uiso 1 1 calc R U
C4 C 0.8371(2) 0.61250(15) 0.7291(2) 0.0183(5) Uani 1 1 d . .
C5 C 0.8404(2) 0.64455(14) 0.6294(2) 0.0188(5) Uani 1 1 d . .
H14 H 0.8362 0.6997 0.6226 0.023 Uiso 1 1 calc R U
C6 C 0.8488(2) 0.60512(14) 0.5478(2) 0.0185(5) Uani 1 1 d . .
H15 H 0.8501 0.5498 0.5520 0.022 Uiso 1 1 calc R U
C7 C 0.8564(2) 0.64157(14) 0.4495(2) 0.0176(5) Uani 1 1 d . .
H9 H 0.8654 0.6992 0.4606 0.021 Uiso 1 1 calc R U
C8 C 0.9622(2) 0.61158(14) 0.4172(2) 0.0177(5) Uani 1 1 d . .
H16 H 0.9770 0.5557 0.4392 0.021 Uiso 1 1 calc R U
C9 C 1.0814(2) 0.65518(14) 0.4666(2) 0.0183(5) Uani 1 1 d . .
H22 H 1.0714 0.7088 0.4358 0.022 Uiso 1 1 calc R U
C10 C 1.1211(2) 0.66223(14) 0.5856(2) 0.0177(5) Uani 1 1 d . .
C11 C 1.1131(2) 0.73372(15) 0.6307(2) 0.0203(6) Uani 1 1 d . .
H18 H 1.0867 0.7783 0.5868 0.024 Uiso 1 1 calc R U
C12 C 1.1430(2) 0.74065(15) 0.7392(2) 0.0233(6) Uani 1 1 d . .
H19 H 1.1371 0.7898 0.7695 0.028 Uiso 1 1 calc R U
C13 C 1.1815(2) 0.67574(16) 0.8032(2) 0.0241(6) Uani 1 1 d . .
H2 H 1.2024 0.6804 0.8777 0.029 Uiso 1 1 calc R U
C14 C 0.5080(3) 0.59979(18) -0.0351(2) 0.0297(7) Uani 1 1 d . .
H3 H 0.5510 0.6486 -0.0357 0.045 Uiso 1 1 calc R U
H26 H 0.4339 0.5973 -0.0981 0.045 Uiso 1 1 calc R U
H25 H 0.5605 0.5555 -0.0351 0.045 Uiso 1 1 calc R U
C15 C 0.5714(2) 0.60482(14) 0.1520(2) 0.0197(6) Uani 1 1 d . .
C16 C 0.6924(2) 0.60278(14) 0.1638(2) 0.0184(5) Uani 1 1 d . .
H4 H 0.7158 0.5944 0.1043 0.022 Uiso 1 1 calc R U
C17 C 0.7799(2) 0.61320(14) 0.2640(2) 0.0178(5) Uani 1 1 d . .
C18 C 0.9156(2) 0.61431(15) 0.2949(2) 0.0204(6) Uani 1 1 d . .
H24 H 0.9429 0.6624 0.2697 0.025 Uiso 1 1 calc R U
H23 H 0.9442 0.5685 0.2659 0.025 Uiso 1 1 calc R U
C19 C 0.7463(2) 0.62612(14) 0.3506(2) 0.0178(5) Uani 1 1 d . .
C20 C 0.6246(2) 0.62658(13) 0.3398(2) 0.0173(5) Uani 1 1 d . .
H8 H 0.6018 0.6346 0.3997 0.021 Uiso 1 1 calc R U
C21 C 0.5371(2) 0.61522(14) 0.2406(2) 0.0188(5) Uani 1 1 d . .
C22 C 0.3785(2) 0.62207(16) 0.3085(2) 0.0237(6) Uani 1 1 d . .
H7 H 0.4145 0.5802 0.3594 0.036 Uiso 1 1 calc R U
H5 H 0.2898 0.6192 0.2854 0.036 Uiso 1 1 calc R U
H6 H 0.4062 0.6727 0.3421 0.036 Uiso 1 1 calc R U
C23 C 0.8317(2) 0.55806(15) 0.9195(2) 0.0213(6) Uani 1 1 d . .
C24 C 0.8167(3) 0.63567(15) 0.9001(2) 0.0249(6) Uani 1 1 d . .
H12 H 0.8051 0.6705 0.9504 0.030 Uiso 1 1 calc R U
C25 C 0.8189(3) 0.66228(15) 0.8034(2) 0.0235(6) Uani 1 1 d . .
H11 H 0.8077 0.7163 0.7876 0.028 Uiso 1 1 calc R U
C26 C 1.1608(2) 0.59755(14) 0.6508(2) 0.0201(6) Uani 1 1 d . .
H21 H 1.1681 0.5486 0.6209 0.024 Uiso 1 1 calc R U
C27 C 1.1896(2) 0.60397(15) 0.7590(2) 0.0224(6) Uani 1 1 d . .
H20 H 1.2149 0.5593 0.8030 0.027 Uiso 1 1 calc R U
C28 C 0.4783(3) 0.67780(16) 0.7209(2) 0.0275(6) Uani 1 1 d . .
H27 H 0.4054 0.6879 0.7389 0.033 Uiso 1 1 calc R U
H32 H 0.5499 0.7012 0.7760 0.033 Uiso 1 1 calc R U
C29 C 0.4964(3) 0.58992(16) 0.7098(2) 0.0260(6) Uani 1 1 d . .
H31 H 0.5807 0.5742 0.7521 0.031 Uiso 1 1 calc R U
H30 H 0.4397 0.5592 0.7334 0.031 Uiso 1 1 calc R U
C30 C 0.4699(3) 0.57832(16) 0.5927(2) 0.0294(7) Uani 1 1 d . .
H29 H 0.5463 0.5709 0.5792 0.035 Uiso 1 1 calc R U
H28 H 0.4179 0.5319 0.5666 0.035 Uiso 1 1 calc R U
C31 C 0.4627(3) 0.70959(16) 0.6124(2) 0.0285(7) Uani 1 1 d . .
H34 H 0.4091 0.7559 0.5959 0.034 Uiso 1 1 calc R U
H33 H 0.5421 0.7243 0.6085 0.034 Uiso 1 1 calc R U

loop_
_atom_site_aniso_label
_atom_site_aniso_U_11
_atom_site_aniso_U_22
_atom_site_aniso_U_33
_atom_site_aniso_U_23
_atom_site_aniso_U_13
_atom_site_aniso_U_12
O1 0.0285(10) 0.0229(9) 0.0269(10) 0.0042(8) 0.0155(9) 0.0034(8)
O2 0.0176(9) 0.0328(10) 0.0187(10) -0.0021(8) 0.0059(8) 0.0003(7)
O3 0.0135(9) 0.0334(10) 0.0236(10) -0.0003(8) 0.0091(8) 0.0021(8)
O4 0.0345(12) 0.0303(10) 0.0247(11) 0.0021(8) 0.0161(9) -0.0022(9)
O5 0.0154(9) 0.0293(10) 0.0276(11) -0.0061(8) 0.0093(8) -0.0010(8)
O6 0.0239(10) 0.0267(10) 0.0240(10) -0.0015(8) 0.0063(8) -0.0008(8)
C1 0.0258(14) 0.0265(14) 0.0260(15) 0.0059(11) 0.0135(12) -0.0008(11)
C2 0.0136(12) 0.0197(12) 0.0235(14) -0.0004(10) 0.0080(11) -0.0007(10)
C3 0.0151(12) 0.0218(12) 0.0211(14) -0.0038(10) 0.0093(11) 0.0001(9)
C4 0.0150(12) 0.0230(12) 0.0193(13) -0.0020(10) 0.0090(11) -0.0023(10)
C5 0.0148(12) 0.0183(12) 0.0237(14) 0.0013(10) 0.0072(11) 0.0003(9)
C6 0.0150(12) 0.0181(12) 0.0222(13) 0.0017(10) 0.0066(11) -0.0007(9)
C7 0.0168(12) 0.0165(11) 0.0201(13) 0.0002(10) 0.0072(11) 0.0013(9)
C8 0.0137(12) 0.0175(11) 0.0227(14) 0.0007(10) 0.0072(11) 0.0002(9)
C9 0.0146(12) 0.0189(12) 0.0242(14) 0.0002(10) 0.0105(11) -0.0010(9)
C10 0.0089(11) 0.0199(12) 0.0258(14) -0.0006(10) 0.0079(10) -0.0041(9)
C11 0.0135(12) 0.0195(12) 0.0307(15) 0.0006(10) 0.0113(11) -0.0017(10)
C12 0.0183(13) 0.0230(13) 0.0316(16) -0.0063(11) 0.0127(12) -0.0048(10)
C13 0.0190(13) 0.0343(15) 0.0208(14) -0.0021(11) 0.0094(11) -0.0067(11)
C14 0.0245(15) 0.0475(18) 0.0178(14) -0.0023(12) 0.0084(12) 0.0015(13)
C15 0.0201(13) 0.0172(12) 0.0196(14) -0.0012(10) 0.0046(11) 0.0029(10)
C16 0.0206(13) 0.0185(12) 0.0198(13) 0.0004(10) 0.0118(11) 0.0016(10)
C17 0.0163(12) 0.0180(12) 0.0206(13) 0.0006(10) 0.0082(11) 0.0018(10)
C18 0.0153(12) 0.0258(13) 0.0218(14) -0.0013(10) 0.0086(11) 0.0021(10)
C19 0.0163(12) 0.0163(12) 0.0207(13) 0.0023(10) 0.0065(11) 0.0007(9)
C20 0.0182(12) 0.0183(12) 0.0187(13) 0.0009(9) 0.0105(11) 0.0012(10)
C21 0.0145(12) 0.0176(12) 0.0259(14) 0.0032(10) 0.0092(11) 0.0025(9)
C22 0.0182(13) 0.0296(14) 0.0271(15) 0.0005(11) 0.0127(12) 0.0017(11)
C23 0.0197(13) 0.0273(13) 0.0198(14) -0.0003(10) 0.0105(11) -0.0036(11)
C24 0.0320(16) 0.0229(13) 0.0250(15) -0.0075(11) 0.0165(13) -0.0040(11)
C25 0.0268(15) 0.0184(12) 0.0287(15) -0.0018(11) 0.0139(12) -0.0028(10)
C26 0.0154(12) 0.0170(12) 0.0293(15) -0.0009(10) 0.0095(11) -0.0030(9)
C27 0.0173(13) 0.0240(13) 0.0256(15) 0.0049(11) 0.0073(11) -0.0018(10)
C28 0.0267(15) 0.0282(14) 0.0281(15) -0.0035(12) 0.0105(13) -0.0026(12)
C29 0.0254(15) 0.0260(14) 0.0260(15) -0.0002(11) 0.0085(12) -0.0007(11)
C30 0.0309(16) 0.0264(14) 0.0313(16) -0.0032(12) 0.0117(13) 0.0049(12)
C31 0.0297(15) 0.0256(14) 0.0299(16) -0.0027(12) 0.0103(13) -0.0050(12)

loop_
_atom_type_symbol
_atom_type_description
_atom_type_scat_dispersion_real
_atom_type_scat_dispersion_imag
_atom_type_scat_source
C C 0.0033 0.0016 'International Tables Vol C Tables 4.2.6.8 and 6.1.1.4'
H H 0.0000 0.0000 'International Tables Vol C Tables 4.2.6.8 and 6.1.1.4'
O O 0.0106 0.0060 'International Tables Vol C Tables 4.2.6.8 and 6.1.1.4'

loop_
_geom_angle_atom_site_label_1
_geom_angle_atom_site_label_2
_geom_angle_atom_site_label_3
_geom_angle
C2 O1 C1 104.71(19)
C15 O2 C14 116.1(2)
C21 O3 C22 115.6(2)
C23 O4 C1 105.2(2)
C9 O5 H17 105(2)
C30 O6 C31 105.2(2)
O4 C1 O1 107.4(2)
O4 C1 H1 110.2
O1 C1 H1 110.2
O4 C1 H13 110.2
O1 C1 H13 110.2
H1 C1 H13 108.5
O1 C2 C3 127.4(2)
O1 C2 C23 110.2(2)
C3 C2 C23 122.4(2)
C2 C3 C4 117.4(2)
C2 C3 H10 121.3
C4 C3 H10 121.3
C25 C4 C3 119.1(2)
C25 C4 C5 119.6(2)
C3 C4 C5 121.3(2)
C6 C5 C4 127.3(2)
C6 C5 H14 116.3
C4 C5 H14 116.3
C5 C6 C7 124.7(2)
C5 C6 H15 117.6
C7 C6 H15 117.6
C6 C7 C19 113.9(2)
C6 C7 C8 114.9(2)
C19 C7 C8 102.4(2)
C6 C7 H9 108.4
C19 C7 H9 108.4
C8 C7 H9 108.4
C9 C8 C18 112.0(2)
C9 C8 C7 115.1(2)
C18 C8 C7 106.1(2)
C9 C8 H16 107.8
C18 C8 H16 107.8
C7 C8 H16 107.8
O5 C9 C10 112.6(2)
O5 C9 C8 105.6(2)
C10 C9 C8 113.2(2)
O5 C9 H22 108.4
C10 C9 H22 108.4
C8 C9 H22 108.4
C11 C10 C26 119.1(3)
C11 C10 C9 119.7(2)
C26 C10 C9 121.2(2)
C12 C11 C10 120.6(2)
C12 C11 H18 119.7
C10 C11 H18 119.7
C13 C12 C11 119.7(2)
C13 C12 H19 120.1
C11 C12 H19 120.1
C12 C13 C27 120.2(3)
C12 C13 H2 119.9
C27 C13 H2 119.9
O2 C14 H3 109.5
O2 C14 H26 109.5
H3 C14 H26 109.5
O2 C14 H25 109.5
H3 C14 H25 109.5
H26 C14 H25 109.5
O2 C15 C16 124.5(2)
O2 C15 C21 115.1(2)
C16 C15 C21 120.4(2)
C15 C16 C17 119.1(2)
C15 C16 H4 120.5
C17 C16 H4 120.5
C19 C17 C16 120.6(2)
C19 C17 C18 111.2(2)
C16 C17 C18 128.2(2)
C17 C18 C8 103.5(2)
C17 C18 H24 111.1
C8 C18 H24 111.1
C17 C18 H23 111.1
C8 C18 H23 111.1
H24 C18 H23 109.0
C17 C19 C20 120.6(2)
C17 C19 C7 111.2(2)
C20 C19 C7 128.1(2)
C21 C20 C19 119.1(2)
C21 C20 H8 120.5
C19 C20 H8 120.5
O3 C21 C20 125.0(2)
O3 C21 C15 114.9(2)
C20 C21 C15 120.1(2)
O3 C22 H7 109.5
O3 C22 H5 109.5
H7 C22 H5 109.5
O3 C22 H6 109.5
H7 C22 H6 109.5
H5 C22 H6 109.5
C24 C23 O4 128.9(2)
C24 C23 C2 121.5(2)
O4 C23 C2 109.6(2)
C23 C24 C25 117.2(2)
C23 C24 H12 121.4
C25 C24 H12 121.4
C4 C25 C24 122.4(2)
C4 C25 H11 118.8
C24 C25 H11 118.8
C27 C26 C10 120.5(2)
C27 C26 H21 119.7
C10 C26 H21 119.7
C26 C27 C13 119.9(2)
C26 C27 H20 120.1
C13 C27 H20 120.1
C31 C28 C29 103.4(2)
C31 C28 H27 111.1
C29 C28 H27 111.1
C31 C28 H32 111.1
C29 C28 H32 111.1
H27 C28 H32 109.0
C30 C29 C28 104.3(2)
C30 C29 H31 110.9
C28 C29 H31 110.9
C30 C29 H30 110.9
C28 C29 H30 110.9
H31 C29 H30 108.9
O6 C30 C29 106.5(2)
O6 C30 H29 110.4
C29 C30 H29 110.4
O6 C30 H28 110.4
C29 C30 H28 110.4
H29 C30 H28 108.6
O6 C31 C28 104.8(2)
O6 C31 H34 110.8
C28 C31 H34 110.8
O6 C31 H33 110.8
C28 C31 H33 110.8
H34 C31 H33 108.9

loop_
_geom_bond_atom_site_label_1
_geom_bond_atom_site_label_2
_geom_bond_distance
O1 C2 1.369(3)
O1 C1 1.441(3)
O2 C15 1.370(3)
O2 C14 1.421(3)
O3 C21 1.367(3)
O3 C22 1.425(3)
O4 C23 1.374(3)
O4 C1 1.429(3)
O5 C9 1.433(3)
O5 H17 0.86(4)
O6 C30 1.428(3)
O6 C31 1.432(3)
C1 H1 0.9900
C1 H13 0.9900
C2 C3 1.370(4)
C2 C23 1.382(4)
C3 C4 1.409(4)
C3 H10 0.9500
C4 C25 1.392(4)
C4 C5 1.470(4)
C5 C6 1.327(4)
C5 H14 0.9500
C6 C7 1.500(4)
C6 H15 0.9500
C7 C19 1.518(3)
C7 C8 1.551(4)
C7 H9 1.0000
C8 C9 1.520(3)
C8 C18 1.545(4)
C8 H16 1.0000
C9 C10 1.511(4)
C9 H22 1.0000
C10 C11 1.388(4)
C10 C26 1.390(4)
C11 C12 1.386(4)
C11 H18 0.9500
C12 C13 1.383(4)
C12 H19 0.9500
C13 C27 1.386(4)
C13 H2 0.9500
C14 H3 0.9800
C14 H26 0.9800
C14 H25 0.9800
C15 C16 1.379(4)
C15 C21 1.407(4)
C16 C17 1.391(4)
C16 H4 0.9500
C17 C19 1.381(4)
C17 C18 1.503(3)
C18 H24 0.9900
C18 H23 0.9900
C19 C20 1.391(4)
C20 C21 1.383(4)
C20 H8 0.9500
C22 H7 0.9800
C22 H5 0.9800
C22 H6 0.9800
C23 C24 1.356(4)
C24 C25 1.395(4)
C24 H12 0.9500
C25 H11 0.9500
C26 C27 1.383(4)
C26 H21 0.9500
C27 H20 0.9500
C28 C31 1.513(4)
C28 C29 1.537(4)
C28 H27 0.9900
C28 H32 0.9900
C29 C30 1.514(4)
C29 H31 0.9900
C29 H30 0.9900
C30 H29 0.9900
C30 H28 0.9900
C31 H34 0.9900
C31 H33 0.9900
